data_4329534
loop_
_publ_author_name
'Juan Diwu'
'Daniel J. Grant'
'Shuao Wang'
'Laura Gagliardi'
'Thomas E. Albrecht-Schmitt'

_publ_section_title
;
 Periodic Trends in Lanthanide and Actinide Phosphonates: Discontinuity
 between Plutonium and Americium
;
_journal_name_full 'Inorganic Chemistry'
_journal_page_first 6906
_journal_page_last 6915
_journal_paper_doi 10.1021/ic300742p
_journal_volume 51
_journal_year 2012
_chemical_formula_moiety Pu[CH2(PO3H0.5)2]
_chemical_formula_sum 'C H2 O6 P2 Pu'
_chemical_formula_weight 413.97
_chemical_name_common 'plutonium methylenediphosphonate'
_chemical_name_systematic
; 
 ? 
;
_space_group_IT_number 12
_symmetry_cell_setting monoclinic
_symmetry_space_group_name_Hall '-C 2y'
_symmetry_space_group_name_H-M 'C 1 2/m 1'
_atom_sites_solution_hydrogens geom
_atom_sites_solution_primary direct
_atom_sites_solution_secondary difmap
_audit_creation_method SHELXL-97
_cell_angle_alpha 90.00
_cell_angle_beta 111.498(17)
_cell_angle_gamma 90.00
_cell_formula_units_Z 4
_cell_length_a 8.297(13)
_cell_length_b 14.04(2)
_cell_length_c 5.335(9)
_cell_measurement_reflns_used 688
_cell_measurement_temperature 100(2)
_cell_measurement_theta_max 27.47
_cell_measurement_theta_min 2.90
_cell_volume 578.2(16)
_computing_cell_refinement 'SMART SAINT'
_computing_data_collection SMART
_computing_data_reduction SAINT
_computing_molecular_graphics 'SHELXP-97 (Sheldrick, 1997)'
_computing_publication_material 'SHELCIF-97 (Sheldrick, 2000)'
_computing_structure_refinement 'SHELXL-97 (Sheldrick, 1997)'
_computing_structure_solution 'SHELXS-97 (Sheldrick, 1990)'
_diffrn_ambient_temperature 100(2)
_diffrn_detector_area_resol_mean 0
_diffrn_measured_fraction_theta_full 0.993
_diffrn_measured_fraction_theta_max 0.993
_diffrn_measurement_device_type 'Bruker APEXII'
_diffrn_measurement_method '0.3 wide w/ exposures'
_diffrn_radiation_monochromator 'Quazar optics'
_diffrn_radiation_source 'Imus microdocused'
_diffrn_radiation_type MoK\a
_diffrn_radiation_wavelength 0.71073
_diffrn_reflns_av_R_equivalents 0.0649
_diffrn_reflns_av_sigmaI/netI 0.0478
_diffrn_reflns_limit_h_max 10
_diffrn_reflns_limit_h_min -10
_diffrn_reflns_limit_k_max 18
_diffrn_reflns_limit_k_min -18
_diffrn_reflns_limit_l_max 6
_diffrn_reflns_limit_l_min -6
_diffrn_reflns_number 3381
_diffrn_reflns_theta_full 27.47
_diffrn_reflns_theta_max 27.47
_diffrn_reflns_theta_min 2.90
_exptl_absorpt_coefficient_mu 11.921
_exptl_absorpt_correction_T_max 0.931
_exptl_absorpt_correction_T_min 0.748
_exptl_absorpt_correction_type numerical
_exptl_absorpt_process_details SHELXPREP
_exptl_crystal_colour 'light purple-blue'
_exptl_crystal_density_diffrn 4.757
_exptl_crystal_density_meas ?
_exptl_crystal_description spindle-shaped
_exptl_crystal_F_000 720
_exptl_crystal_size_max 0.039
_exptl_crystal_size_mid 0.021
_exptl_crystal_size_min 0.006
_refine_diff_density_max 1.892
_refine_diff_density_min -1.948
_refine_diff_density_rms 0.358
_refine_ls_extinction_method none
_refine_ls_goodness_of_fit_ref 1.038
_refine_ls_hydrogen_treatment constr
_refine_ls_matrix_type full
_refine_ls_number_parameters 48
_refine_ls_number_reflns 688
_refine_ls_number_restraints 0
_refine_ls_restrained_S_all 1.038
_refine_ls_R_factor_all 0.0309
_refine_ls_R_factor_gt 0.0266
_refine_ls_shift/su_max 0.000
_refine_ls_shift/su_mean 0.000
_refine_ls_structure_factor_coef Fsqd
_refine_ls_weighting_details 'calc w=1/[\s^2^(Fo^2^)+(0.0287P)^2^+0.0000P] where P=(Fo^2^+2Fc^2^)/3'
_refine_ls_weighting_scheme calc
_refine_ls_wR_factor_gt 0.0586
_refine_ls_wR_factor_ref 0.0600
_reflns_number_gt 622
_reflns_number_total 688
_reflns_threshold_expression >2sigma(I)
_cod_data_source_file ic300742p_si_002_06.cif
_cod_data_source_block PuC1P2
_cod_depositor_comments
;
The following automatic conversions were performed:

'_exptl_crystal_density_meas' value 'n/a' was changed to '?' - the
value is perceived as not measured.

Automatic conversion script
Id: cif_fix_values 3008 2015-01-20 13:52:24Z robertas 
;
_cod_original_cell_volume 578.1(16)
_cod_database_code 4329534

loop_
_symmetry_equiv_pos_as_xyz
'x, y, z'
'-x, y, -z'
'x+1/2, y+1/2, z'
'-x+1/2, y+1/2, -z'
'-x, -y, -z'
'x, -y, z'
'-x+1/2, -y+1/2, -z'
'x+1/2, -y+1/2, z'

loop_
_atom_site_label
_atom_site_type_symbol
_atom_site_fract_x
_atom_site_fract_y
_atom_site_fract_z
_atom_site_U_iso_or_equiv
_atom_site_adp_type
_atom_site_occupancy
_atom_site_symmetry_multiplicity
_atom_site_calc_flag
_atom_site_refinement_flags
Pu1 Pu 0.0000 0.22687(3) 0.0000 0.00605(14) Uani 1 2 d S
P1 P 0.2463(3) 0.38912(13) 0.3702(4) 0.0050(4) Uani 1 1 d .
O2 O 0.2090(7) 0.1896(4) -0.2084(10) 0.0059(10) Uani 1 1 d .
O1 O 0.0500(7) 0.3736(4) 0.3109(10) 0.0067(11) Uani 1 1 d .
O3 O 0.1478(7) 0.1132(4) 0.3327(10) 0.0060(11) Uani 1 1 d .
C1 C 0.2740(15) 0.5000 0.225(2) 0.008(2) Uani 1 2 d S
H1A H 0.3923 0.5000 0.2207 0.010 Uiso 1 2 calc SR
H1B H 0.1924 0.5000 0.0351 0.010 Uiso 1 2 calc SR

loop_
_atom_site_aniso_label
_atom_site_aniso_U_11
_atom_site_aniso_U_22
_atom_site_aniso_U_33
_atom_site_aniso_U_23
_atom_site_aniso_U_13
_atom_site_aniso_U_12
Pu1 0.0067(2) 0.0055(2) 0.0064(2) 0.000 0.00292(16) 0.000
P1 0.0065(10) 0.0036(9) 0.0056(9) -0.0017(7) 0.0030(8) -0.0001(7)
O2 0.008(3) 0.002(2) 0.008(2) -0.001(2) 0.004(2) -0.002(2)
O1 0.006(3) 0.006(3) 0.009(3) 0.002(2) 0.003(2) -0.001(2)
O3 0.008(3) 0.006(3) 0.005(2) 0.000(2) 0.003(2) -0.002(2)
C1 0.014(6) 0.006(5) 0.005(5) 0.000 0.005(5) 0.000

loop_
_atom_type_symbol
_atom_type_description
_atom_type_scat_dispersion_real
_atom_type_scat_dispersion_imag
_atom_type_scat_source
C C 0.0033 0.0016 'International Tables Vol C Tables 4.2.6.8 and 6.1.1.4'
H H 0.0000 0.0000 'International Tables Vol C Tables 4.2.6.8 and 6.1.1.4'
O O 0.0106 0.0060 'International Tables Vol C Tables 4.2.6.8 and 6.1.1.4'
P P 0.1023 0.0942 'International Tables Vol C Tables 4.2.6.8 and 6.1.1.4'
Pu Pu -9.4100 4.3056 'International Tables Vol C Tables 4.2.6.8 and 6.1.1.4'

loop_
_geom_angle_atom_site_label_1
_geom_angle_atom_site_label_2
_geom_angle_atom_site_label_3
_geom_angle
_geom_angle_site_symmetry_1
_geom_angle_site_symmetry_3
O3 Pu1 O3 95.2(3) 2 .
O3 Pu1 O2 86.4(2) 2 2
O3 Pu1 O2 76.9(2) . 2
O3 Pu1 O2 76.9(2) 2 .
O3 Pu1 O2 86.4(2) . .
O2 Pu1 O2 155.2(2) 2 .
O3 Pu1 O2 141.81(17) 2 7
O3 Pu1 O2 80.51(19) . 7
O2 Pu1 O2 128.3(2) 2 7
O2 Pu1 O2 65.0(2) . 7
O3 Pu1 O2 80.51(19) 2 8_455
O3 Pu1 O2 141.81(17) . 8_455
O2 Pu1 O2 65.0(2) 2 8_455
O2 Pu1 O2 128.3(2) . 8_455
O2 Pu1 O2 125.1(3) 7 8_455
O3 Pu1 O1 159.53(18) 2 .
O3 Pu1 O1 98.0(2) . .
O2 Pu1 O1 81.46(18) 2 .
O2 Pu1 O1 119.41(17) . .
O2 Pu1 O1 56.50(17) 7 .
O2 Pu1 O1 79.43(18) 8_455 .
O3 Pu1 O1 98.0(2) 2 2
O3 Pu1 O1 159.53(18) . 2
O2 Pu1 O1 119.41(17) 2 2
O2 Pu1 O1 81.46(18) . 2
O2 Pu1 O1 79.42(18) 7 2
O2 Pu1 O1 56.50(17) 8_455 2
O1 Pu1 O1 74.1(3) . 2
O3 Pu1 P1 167.80(13) 2 .
O3 Pu1 P1 88.79(17) . .
O2 Pu1 P1 105.71(16) 2 .
O2 Pu1 P1 91.94(16) . .
O2 Pu1 P1 27.87(12) 7 .
O2 Pu1 P1 103.32(16) 8_455 .
O1 Pu1 P1 28.64(13) . .
O1 Pu1 P1 75.25(16) 2 .
O3 Pu1 P1 88.79(17) 2 2
O3 Pu1 P1 167.80(13) . 2
O2 Pu1 P1 91.94(16) 2 2
O2 Pu1 P1 105.71(16) . 2
O2 Pu1 P1 103.32(16) 7 2
O2 Pu1 P1 27.87(12) 8_455 2
O1 Pu1 P1 75.25(16) . 2
O1 Pu1 P1 28.64(13) 2 2
P1 Pu1 P1 89.63(13) . 2
O3 P1 O2 114.2(3) 7_556 7
O3 P1 O1 112.0(3) 7_556 .
O2 P1 O1 103.7(3) 7 .
O3 P1 C1 110.9(4) 7_556 .
O2 P1 C1 106.7(4) 7 .
O1 P1 C1 108.9(4) . .
O3 P1 Pu1 128.8(2) 7_556 .
O2 P1 Pu1 51.0(2) 7 .
O1 P1 Pu1 52.6(2) . .
C1 P1 Pu1 120.2(4) . .
P1 O2 Pu1 140.7(3) 7 .
P1 O2 Pu1 101.1(3) 7 7
Pu1 O2 Pu1 115.0(2) . 7
P1 O1 Pu1 98.7(2) . .
P1 O3 Pu1 138.3(3) 7_556 .
P1 C1 P1 120.7(6) 6_565 .
P1 C1 H1A 107.2 6_565 .
P1 C1 H1A 107.2 . .
P1 C1 H1B 107.2 6_565 .
P1 C1 H1B 107.2 . .
H1A C1 H1B 106.8 . .

loop_
_geom_bond_atom_site_label_1
_geom_bond_atom_site_label_2
_geom_bond_distance
_geom_bond_site_symmetry_2
Pu1 O3 2.367(6) 2
Pu1 O3 2.368(6) .
Pu1 O2 2.435(6) 2
Pu1 O2 2.435(6) .
Pu1 O2 2.544(6) 7
Pu1 O2 2.544(6) 8_455
Pu1 O1 2.581(6) .
Pu1 O1 2.581(6) 2
Pu1 P1 3.210(4) .
Pu1 P1 3.210(4) 2
P1 O3 1.505(6) 7_556
P1 O2 1.529(6) 7
P1 O1 1.557(6) .
P1 C1 1.791(6) .
O2 P1 1.529(5) 7
O2 Pu1 2.544(6) 7
O3 P1 1.505(6) 7_556
C1 P1 1.791(6) 6_565
C1 H1A 0.9900 .
C1 H1B 0.9900 .
